data_1565588
loop_
_publ_author_name
'Henkelmann, Marcel'
'Omlor, Andreas'
'Bolte, Michael'
'Schunemann, Volker'
'Lerner, Hans-Wolfram'
'Noga, Jozef'
'Hrobarik, Peter'
'Wagner, Matthias'

_publ_section_title
;
 A free boratriptycene-type Lewis superacid
;
_journal_name_full 'Chemical Science'
_journal_paper_doi 10.1039/D1SC06404E
_journal_year 2021
_chemical_formula_moiety 'C45 H20 B3 F20 Fe N5'
_chemical_formula_sum 'C45 H20 B3 F20 Fe N5'
_chemical_formula_weight 1098.94
_space_group_crystal_system monoclinic
_space_group_IT_number 14
_space_group_name_Hall '-P 2yn'
_space_group_name_H-M_alt 'P 1 21/n 1'
_atom_sites_solution_hydrogens mixed
_atom_sites_solution_primary direct
_audit_creation_method SHELXL-2018/3
_audit_update_record
;
2021-11-03 deposited with the CCDC.	2021-12-06 downloaded from the CCDC.
;
_cell_angle_alpha 90
_cell_angle_beta 106.913(3)
_cell_angle_gamma 90
_cell_formula_units_Z 4
_cell_length_a 12.5255(4)
_cell_length_b 19.1507(9)
_cell_length_c 18.4469(6)
_cell_measurement_reflns_used 38471
_cell_measurement_temperature 173(2)
_cell_measurement_theta_max 25.97
_cell_measurement_theta_min 3.39
_cell_volume 4233.5(3)
_computing_cell_refinement 'X-Area (Stoe & Cie, 2001)'
_computing_data_collection 'X-Area (Stoe & Cie, 2001)'
_computing_data_reduction 'X-Area (Stoe & Cie, 2001)'
_computing_molecular_graphics 'XP in SHELXTL-Plus (Sheldrick, 2008)'
_computing_publication_material SHELXL
_computing_structure_refinement 'SHELXL (Sheldrick, 2008)'
_computing_structure_solution 'SHELXS (Sheldrick, 2008)'
_diffrn_ambient_temperature 173(2)
_diffrn_measured_fraction_theta_full 0.998
_diffrn_measured_fraction_theta_max 0.987
_diffrn_measurement_device_type 'STOE IPDS II two-circle-diffractometer'
_diffrn_measurement_method \w
_diffrn_radiation_type MoK\a
_diffrn_radiation_wavelength 0.71073
_diffrn_reflns_av_R_equivalents 0.0431
_diffrn_reflns_av_unetI/netI 0.0363
_diffrn_reflns_Laue_measured_fraction_full 0.998
_diffrn_reflns_Laue_measured_fraction_max 0.987
_diffrn_reflns_limit_h_max 15
_diffrn_reflns_limit_h_min -15
_diffrn_reflns_limit_k_max 23
_diffrn_reflns_limit_k_min -23
_diffrn_reflns_limit_l_max 22
_diffrn_reflns_limit_l_min -22
_diffrn_reflns_number 39589
_diffrn_reflns_point_group_measured_fraction_full 0.998
_diffrn_reflns_point_group_measured_fraction_max 0.987
_diffrn_reflns_theta_full 25.000
_diffrn_reflns_theta_max 25.693
_diffrn_reflns_theta_min 3.400
_diffrn_source 'Genix 3D I\mS microfocus X-ray source'
_exptl_absorpt_coefficient_mu 0.488
_exptl_absorpt_correction_T_max 1.000
_exptl_absorpt_correction_T_min 0.771
_exptl_absorpt_correction_type multi-scan
_exptl_absorpt_process_details 'X-Area (Stoe & Cie, 2001)'
_exptl_crystal_colour orange
_exptl_crystal_density_diffrn 1.724
_exptl_crystal_description plate
_exptl_crystal_F_000 2184
_exptl_crystal_size_max 0.160
_exptl_crystal_size_mid 0.090
_exptl_crystal_size_min 0.030
_refine_diff_density_max 0.306
_refine_diff_density_min -0.315
_refine_diff_density_rms 0.051
_refine_ls_extinction_method none
_refine_ls_goodness_of_fit_ref 1.145
_refine_ls_hydrogen_treatment mixed
_refine_ls_matrix_type full
_refine_ls_number_parameters 671
_refine_ls_number_reflns 7948
_refine_ls_number_restraints 0
_refine_ls_restrained_S_all 1.145
_refine_ls_R_factor_all 0.0640
_refine_ls_R_factor_gt 0.0473
_refine_ls_shift/su_max 0.000
_refine_ls_shift/su_mean 0.000
_refine_ls_structure_factor_coef Fsqd
_refine_ls_weighting_details 'w=1/[\s^2^(Fo^2^)+(0.0341P)^2^+2.7984P] where P=(Fo^2^+2Fc^2^)/3'
_refine_ls_weighting_scheme calc
_refine_ls_wR_factor_gt 0.0904
_refine_ls_wR_factor_ref 0.0956
_reflns_Friedel_coverage 0.000
_reflns_number_gt 6489
_reflns_number_total 7948
_reflns_threshold_expression 'I > 2\s(I)'
_cod_data_source_file d1sc06404e3.cif
_cod_data_source_block wa2924
_cod_original_sg_symbol_H-M 'P 21/n'
_cod_database_code 1565588
_shelx_shelxl_version_number 2018/3
_shelx_space_group_comment
; 
The symmetry employed for this shelxl refinement is uniquely defined 
by the following loop, which should always be used as a source of 
symmetry information in preference to the above space-group names. 
They are only intended as comments. 
;
_shelx_estimated_absorpt_t_min 0.926
_shelx_estimated_absorpt_t_max 0.986

loop_
_space_group_symop_operation_xyz
'x, y, z'
'x+1/2, -y+1/2, z+1/2'
'-x, -y, -z'
'-x-1/2, y-1/2, -z-1/2'

loop_
_atom_site_label
_atom_site_type_symbol
_atom_site_fract_x
_atom_site_fract_y
_atom_site_fract_z
_atom_site_U_iso_or_equiv
_atom_site_adp_type
_atom_site_occupancy
_atom_site_site_symmetry_order
_atom_site_calc_flag
_atom_site_refinement_flags_posn
_atom_site_refinement_flags_adp
_atom_site_refinement_flags_occupancy
_atom_site_disorder_assembly
_atom_site_disorder_group
Fe1 Fe 0.47653(3) 0.12980(2) 0.60090(2) 0.02876(10) Uani 1 1 d . . . . .
B1 B 0.6896(2) 0.21284(14) 0.59953(16) 0.0227(6) Uani 1 1 d . . . . .
B2 B 0.7234(2) 0.10273(16) 0.71720(18) 0.0281(6) Uani 1 1 d . . . . .
H2 H 0.775(2) 0.0742(15) 0.7667(17) 0.031(7) Uiso 1 1 d . . . . .
N2 N 0.77610(17) 0.09649(11) 0.65073(12) 0.0249(5) Uani 1 1 d . . . . .
N1 N 0.75495(17) 0.14450(11) 0.59402(12) 0.0238(5) Uani 1 1 d . . . . .
C5 C 0.7894(2) 0.11802(14) 0.53748(15) 0.0298(6) Uani 1 1 d . . . . .
H5 H 0.784196 0.140879 0.490867 0.036 Uiso 1 1 calc R U . . .
C4 C 0.8335(2) 0.05274(15) 0.55732(17) 0.0342(6) Uani 1 1 d . . . . .
H4 H 0.864119 0.022139 0.528079 0.041 Uiso 1 1 calc R U . . .
C3 C 0.8235(2) 0.04114(14) 0.62903(17) 0.0319(6) Uani 1 1 d . . . . .
H3 H 0.846914 0.000110 0.658280 0.038 Uiso 1 1 calc R U . . .
N12 N 0.73507(18) 0.18229(12) 0.73874(12) 0.0273(5) Uani 1 1 d . . . . .
N11 N 0.71999(17) 0.23235(11) 0.68482(12) 0.0241(5) Uani 1 1 d . . . . .
C15 C 0.7225(2) 0.29490(15) 0.71815(16) 0.0321(6) Uani 1 1 d . . . . .
H15 H 0.713720 0.338743 0.693003 0.039 Uiso 1 1 calc R U . . .
C14 C 0.7396(3) 0.28530(17) 0.79400(18) 0.0428(8) Uani 1 1 d . . . . .
H14 H 0.744973 0.320321 0.831354 0.051 Uiso 1 1 calc R U . . .
C13 C 0.7476(3) 0.21403(18) 0.80497(16) 0.0399(7) Uani 1 1 d . . . . .
H13 H 0.760064 0.191128 0.852393 0.048 Uiso 1 1 calc R U . . .
N41 N 0.74830(18) 0.27149(11) 0.56220(12) 0.0253(5) Uani 1 1 d . . . . .
C42 C 0.6913(3) 0.30782(16) 0.50121(17) 0.0390(7) Uani 1 1 d . . . . .
H42 H 0.613780 0.299310 0.479506 0.047 Uiso 1 1 calc R U . . .
C43 C 0.7440(3) 0.35765(19) 0.4695(2) 0.0550(10) Uani 1 1 d . . . . .
H43 H 0.702526 0.383965 0.426954 0.066 Uiso 1 1 calc R U . . .
C44 C 0.8560(3) 0.36893(17) 0.4994(2) 0.0501(9) Uani 1 1 d . . . . .
H44 H 0.892589 0.402752 0.477444 0.060 Uiso 1 1 calc R U . . .
C45 C 0.9152(3) 0.33135(14) 0.56116(19) 0.0381(7) Uani 1 1 d . . . . .
H45 H 0.993254 0.338095 0.582285 0.046 Uiso 1 1 calc R U . . .
C46 C 0.8587(2) 0.28362(13) 0.59174(16) 0.0289(6) Uani 1 1 d . . . . .
H46 H 0.898787 0.258153 0.635362 0.035 Uiso 1 1 calc R U . . .
C31 C 0.5951(2) 0.08088(14) 0.68643(15) 0.0284(6) Uani 1 1 d . . . . .
C34 C 0.4280(2) 0.03028(15) 0.6171(2) 0.0420(8) Uani 1 1 d . . . . .
H34 H 0.375319 0.002478 0.581205 0.050 Uiso 1 1 calc R U . . .
C33 C 0.4045(2) 0.07626(16) 0.67046(19) 0.0407(7) Uani 1 1 d . . . . .
H33 H 0.333073 0.084958 0.676754 0.049 Uiso 1 1 calc R U . . .
C32 C 0.5065(2) 0.10712(15) 0.71297(17) 0.0338(6) Uani 1 1 d . . . . .
H32 H 0.514588 0.140016 0.752756 0.041 Uiso 1 1 calc R U . . .
C35 C 0.5451(2) 0.03331(14) 0.62701(18) 0.0347(6) Uani 1 1 d . . . . .
H35 H 0.583756 0.007612 0.598438 0.042 Uiso 1 1 calc R U . . .
C21 C 0.5606(2) 0.20535(14) 0.56272(15) 0.0283(6) Uani 1 1 d . . . . .
C24 C 0.3877(3) 0.16155(19) 0.49516(19) 0.0482(8) Uani 1 1 d . . . . .
H24 H 0.331442 0.135675 0.459636 0.058 Uiso 1 1 calc R U . . .
C23 C 0.3700(2) 0.20812(17) 0.5496(2) 0.0445(8) Uani 1 1 d . . . . .
H23 H 0.299977 0.219244 0.557064 0.053 Uiso 1 1 calc R U . . .
C22 C 0.4751(2) 0.23548(14) 0.59140(18) 0.0348(6) Uani 1 1 d . . . . .
H22 H 0.487373 0.268254 0.631653 0.042 Uiso 1 1 calc R U . . .
C25 C 0.5029(2) 0.15971(16) 0.50214(17) 0.0375(7) Uani 1 1 d . . . . .
H25 H 0.536864 0.132684 0.471708 0.045 Uiso 1 1 calc R U . . .
B3 B 0.3277(2) 0.42505(15) 0.73636(17) 0.0228(6) Uani 1 1 d . . . . .
C51 C 0.37265(19) 0.50025(13) 0.77881(15) 0.0231(5) Uani 1 1 d . . . . .
C52 C 0.4036(2) 0.56013(13) 0.74696(15) 0.0257(5) Uani 1 1 d . . . . .
C53 C 0.4275(2) 0.62351(13) 0.78336(16) 0.0292(6) Uani 1 1 d . . . . .
C54 C 0.4197(2) 0.63110(13) 0.85527(16) 0.0297(6) Uani 1 1 d . . . . .
C55 C 0.3897(2) 0.57399(14) 0.89032(15) 0.0285(6) Uani 1 1 d . . . . .
C56 C 0.3673(2) 0.51156(13) 0.85185(15) 0.0254(5) Uani 1 1 d . . . . .
C61 C 0.1915(2) 0.43002(13) 0.72625(15) 0.0247(5) Uani 1 1 d . . . . .
C62 C 0.1256(2) 0.47602(13) 0.67353(16) 0.0276(6) Uani 1 1 d . . . . .
C63 C 0.0118(2) 0.48390(14) 0.65932(18) 0.0348(7) Uani 1 1 d . . . . .
C64 C -0.0424(2) 0.44636(15) 0.70136(19) 0.0376(7) Uani 1 1 d . . . . .
C65 C 0.0186(2) 0.40283(15) 0.75692(18) 0.0355(7) Uani 1 1 d . . . . .
C66 C 0.1323(2) 0.39571(14) 0.76842(16) 0.0289(6) Uani 1 1 d . . . . .
C71 C 0.3840(2) 0.35566(13) 0.78564(14) 0.0226(5) Uani 1 1 d . . . . .
C72 C 0.3356(2) 0.29031(14) 0.76612(15) 0.0272(6) Uani 1 1 d . . . . .
C73 C 0.3733(2) 0.22958(13) 0.80528(17) 0.0304(6) Uani 1 1 d . . . . .
C74 C 0.4688(2) 0.23113(13) 0.86563(16) 0.0296(6) Uani 1 1 d . . . . .
C75 C 0.5235(2) 0.29352(14) 0.88506(15) 0.0271(6) Uani 1 1 d . . . . .
C76 C 0.4810(2) 0.35307(12) 0.84573(15) 0.0237(5) Uani 1 1 d . . . . .
C81 C 0.3579(2) 0.41557(13) 0.65528(14) 0.0236(5) Uani 1 1 d . . . . .
C82 C 0.2860(2) 0.39671(14) 0.58545(16) 0.0287(6) Uani 1 1 d . . . . .
C83 C 0.3172(2) 0.39154(15) 0.52003(15) 0.0322(6) Uani 1 1 d . . . . .
C84 C 0.4258(2) 0.40422(15) 0.52134(15) 0.0329(6) Uani 1 1 d . . . . .
C85 C 0.5018(2) 0.42047(14) 0.58943(16) 0.0300(6) Uani 1 1 d . . . . .
C86 C 0.4673(2) 0.42451(13) 0.65364(15) 0.0252(5) Uani 1 1 d . . . . .
F52 F 0.41222(14) 0.55906(8) 0.67531(9) 0.0348(4) Uani 1 1 d . . . . .
F53 F 0.45724(15) 0.67884(8) 0.74834(10) 0.0441(4) Uani 1 1 d . . . . .
F54 F 0.44132(15) 0.69249(8) 0.89191(10) 0.0435(4) Uani 1 1 d . . . . .
F55 F 0.38355(16) 0.58014(9) 0.96155(10) 0.0443(4) Uani 1 1 d . . . . .
F56 F 0.33602(14) 0.45849(8) 0.88983(9) 0.0338(4) Uani 1 1 d . . . . .
F62 F 0.17393(13) 0.51578(8) 0.63092(9) 0.0351(4) Uani 1 1 d . . . . .
F63 F -0.04582(14) 0.52678(9) 0.60415(12) 0.0514(5) Uani 1 1 d . . . . .
F64 F -0.15319(14) 0.45219(10) 0.68813(13) 0.0553(5) Uani 1 1 d . . . . .
F65 F -0.03180(15) 0.36704(10) 0.80043(12) 0.0523(5) Uani 1 1 d . . . . .
F66 F 0.18374(13) 0.35198(9) 0.82575(10) 0.0373(4) Uani 1 1 d . . . . .
F72 F 0.24292(13) 0.28419(8) 0.70656(10) 0.0373(4) Uani 1 1 d . . . . .
F73 F 0.31774(14) 0.16909(8) 0.78603(11) 0.0457(4) Uani 1 1 d . . . . .
F74 F 0.50901(15) 0.17238(8) 0.90323(11) 0.0439(4) Uani 1 1 d . . . . .
F75 F 0.61949(13) 0.29517(9) 0.94182(10) 0.0392(4) Uani 1 1 d . . . . .
F76 F 0.54136(12) 0.41173(8) 0.86972(9) 0.0313(4) Uani 1 1 d . . . . .
F82 F 0.17774(12) 0.38144(9) 0.57737(9) 0.0388(4) Uani 1 1 d . . . . .
F83 F 0.24218(14) 0.37342(11) 0.45440(9) 0.0497(5) Uani 1 1 d . . . . .
F84 F 0.45749(15) 0.39878(11) 0.45813(10) 0.0498(5) Uani 1 1 d . . . . .
F85 F 0.60962(13) 0.43151(10) 0.59278(10) 0.0424(4) Uani 1 1 d . . . . .
F86 F 0.54749(12) 0.44009(8) 0.71864(9) 0.0326(4) Uani 1 1 d . . . . .

loop_
_atom_site_aniso_label
_atom_site_aniso_U_11
_atom_site_aniso_U_22
_atom_site_aniso_U_33
_atom_site_aniso_U_23
_atom_site_aniso_U_13
_atom_site_aniso_U_12
Fe1 0.02079(18) 0.0288(2) 0.0327(2) 0.00280(17) 0.00160(15) -0.00081(15)
B1 0.0265(14) 0.0217(14) 0.0200(14) 0.0019(11) 0.0067(11) 0.0006(11)
B2 0.0264(15) 0.0320(16) 0.0254(16) 0.0096(13) 0.0067(12) 0.0011(12)
N2 0.0203(10) 0.0245(11) 0.0282(12) 0.0081(9) 0.0042(9) 0.0035(8)
N1 0.0243(11) 0.0247(11) 0.0214(11) 0.0040(8) 0.0050(9) 0.0029(8)
C5 0.0323(14) 0.0339(15) 0.0236(14) -0.0028(11) 0.0088(11) -0.0009(11)
C4 0.0323(15) 0.0322(15) 0.0373(17) -0.0075(12) 0.0087(12) 0.0039(12)
C3 0.0248(13) 0.0264(14) 0.0424(17) 0.0059(12) 0.0065(12) 0.0044(11)
N12 0.0255(11) 0.0366(12) 0.0184(11) 0.0056(9) 0.0042(9) -0.0052(9)
N11 0.0240(11) 0.0273(11) 0.0215(11) 0.0032(9) 0.0075(9) -0.0028(9)
C15 0.0354(15) 0.0306(14) 0.0342(16) -0.0072(12) 0.0162(13) -0.0080(12)
C14 0.0517(19) 0.0473(19) 0.0335(17) -0.0145(14) 0.0191(15) -0.0150(15)
C13 0.0427(17) 0.059(2) 0.0185(14) 0.0003(13) 0.0096(12) -0.0149(15)
N41 0.0328(12) 0.0223(10) 0.0237(12) 0.0059(9) 0.0127(9) 0.0057(9)
C42 0.0427(17) 0.0423(17) 0.0334(16) 0.0160(13) 0.0131(13) 0.0129(14)
C43 0.070(3) 0.054(2) 0.046(2) 0.0300(17) 0.0264(19) 0.0160(18)
C44 0.066(2) 0.0376(17) 0.061(2) 0.0160(16) 0.0417(19) 0.0043(16)
C45 0.0466(17) 0.0278(15) 0.0497(19) 0.0017(13) 0.0292(15) -0.0012(13)
C46 0.0328(14) 0.0252(13) 0.0316(15) 0.0010(11) 0.0139(12) -0.0006(11)
C31 0.0252(13) 0.0282(13) 0.0306(15) 0.0092(11) 0.0065(11) 0.0004(10)
C34 0.0320(15) 0.0315(15) 0.056(2) 0.0058(14) 0.0022(14) -0.0101(12)
C33 0.0269(15) 0.0429(17) 0.054(2) 0.0093(15) 0.0141(14) -0.0051(13)
C32 0.0285(14) 0.0386(15) 0.0361(16) 0.0075(12) 0.0122(12) -0.0025(12)
C35 0.0328(15) 0.0243(13) 0.0437(18) 0.0040(12) 0.0057(13) -0.0004(11)
C21 0.0282(13) 0.0270(13) 0.0274(14) 0.0062(11) 0.0046(11) 0.0022(11)
C24 0.0356(17) 0.056(2) 0.0397(19) 0.0090(16) -0.0107(14) -0.0048(15)
C23 0.0233(14) 0.0441(18) 0.058(2) 0.0152(16) 0.0001(14) 0.0065(13)
C22 0.0286(14) 0.0288(14) 0.0457(18) 0.0065(13) 0.0087(13) 0.0043(12)
C25 0.0362(16) 0.0444(17) 0.0256(15) 0.0043(13) -0.0011(12) -0.0010(13)
B3 0.0202(13) 0.0229(14) 0.0242(15) -0.0027(11) 0.0049(11) -0.0017(11)
C51 0.0156(11) 0.0247(13) 0.0266(14) -0.0018(10) 0.0024(10) 0.0002(9)
C52 0.0221(12) 0.0286(13) 0.0251(14) 0.0027(11) 0.0047(10) 0.0011(10)
C53 0.0249(13) 0.0210(13) 0.0393(16) 0.0060(11) 0.0057(11) 0.0003(10)
C54 0.0278(13) 0.0211(12) 0.0379(16) -0.0075(11) 0.0057(12) -0.0015(11)
C55 0.0277(14) 0.0300(14) 0.0274(15) -0.0059(11) 0.0075(11) 0.0005(11)
C56 0.0229(13) 0.0245(13) 0.0296(14) 0.0011(11) 0.0089(11) 0.0007(10)
C61 0.0225(12) 0.0236(12) 0.0266(14) -0.0084(10) 0.0051(10) -0.0021(10)
C62 0.0247(13) 0.0249(13) 0.0323(15) -0.0055(11) 0.0069(11) -0.0028(10)
C63 0.0246(14) 0.0279(14) 0.0457(18) -0.0088(13) 0.0004(12) 0.0031(11)
C64 0.0186(13) 0.0353(15) 0.059(2) -0.0162(14) 0.0111(13) -0.0023(11)
C65 0.0273(14) 0.0340(15) 0.0496(19) -0.0089(13) 0.0181(13) -0.0085(12)
C66 0.0261(13) 0.0274(13) 0.0333(15) -0.0045(11) 0.0087(11) -0.0001(11)
C71 0.0189(11) 0.0252(13) 0.0251(13) -0.0015(10) 0.0087(10) 0.0002(9)
C72 0.0206(12) 0.0286(13) 0.0300(15) -0.0074(11) 0.0035(11) -0.0006(10)
C73 0.0297(14) 0.0198(13) 0.0429(17) -0.0043(11) 0.0123(12) -0.0044(10)
C74 0.0304(14) 0.0228(13) 0.0376(16) 0.0058(11) 0.0130(12) 0.0046(11)
C75 0.0221(12) 0.0320(14) 0.0258(14) -0.0008(11) 0.0045(11) 0.0024(11)
C76 0.0232(12) 0.0224(12) 0.0264(14) -0.0033(10) 0.0087(10) -0.0033(10)
C81 0.0249(13) 0.0214(12) 0.0232(13) -0.0016(10) 0.0049(10) 0.0016(10)
C82 0.0242(13) 0.0319(14) 0.0290(15) -0.0047(11) 0.0062(11) 0.0008(11)
C83 0.0315(14) 0.0386(15) 0.0223(14) -0.0067(12) 0.0011(11) 0.0064(12)
C84 0.0395(16) 0.0381(15) 0.0236(15) 0.0003(12) 0.0132(12) 0.0096(13)
C85 0.0244(13) 0.0331(14) 0.0347(16) 0.0024(12) 0.0120(12) 0.0033(11)
C86 0.0215(12) 0.0276(13) 0.0238(14) -0.0016(10) 0.0021(10) 0.0008(10)
F52 0.0443(9) 0.0323(8) 0.0276(9) 0.0034(7) 0.0103(7) -0.0022(7)
F53 0.0567(11) 0.0257(8) 0.0518(11) 0.0064(8) 0.0186(9) -0.0082(8)
F54 0.0521(11) 0.0244(8) 0.0531(11) -0.0131(8) 0.0141(9) -0.0076(7)
F55 0.0678(12) 0.0354(9) 0.0343(10) -0.0130(7) 0.0222(9) -0.0073(8)
F56 0.0475(10) 0.0273(8) 0.0311(9) -0.0037(6) 0.0185(7) -0.0065(7)
F62 0.0329(8) 0.0324(8) 0.0376(9) 0.0068(7) 0.0064(7) 0.0011(7)
F63 0.0310(9) 0.0409(10) 0.0691(13) 0.0060(9) -0.0059(9) 0.0104(8)
F64 0.0198(8) 0.0532(11) 0.0906(16) -0.0143(11) 0.0125(9) -0.0001(8)
F65 0.0376(10) 0.0569(12) 0.0724(14) -0.0033(10) 0.0317(10) -0.0125(9)
F66 0.0333(9) 0.0420(9) 0.0393(10) 0.0072(7) 0.0151(7) -0.0013(7)
F72 0.0283(8) 0.0323(9) 0.0428(10) -0.0097(7) -0.0030(7) -0.0056(7)
F73 0.0385(9) 0.0238(8) 0.0710(13) -0.0058(8) 0.0099(9) -0.0088(7)
F74 0.0448(10) 0.0273(8) 0.0570(11) 0.0127(8) 0.0109(9) 0.0074(7)
F75 0.0320(9) 0.0401(9) 0.0362(9) 0.0026(7) -0.0045(7) 0.0045(7)
F76 0.0287(8) 0.0263(8) 0.0324(9) -0.0023(6) -0.0014(7) -0.0068(6)
F82 0.0227(8) 0.0552(11) 0.0358(9) -0.0167(8) 0.0044(7) -0.0073(7)
F83 0.0393(10) 0.0776(13) 0.0262(9) -0.0190(9) 0.0001(7) 0.0057(9)
F84 0.0482(11) 0.0778(13) 0.0284(9) 0.0000(9) 0.0187(8) 0.0133(10)
F85 0.0274(8) 0.0623(11) 0.0417(10) 0.0015(9) 0.0166(7) -0.0004(8)
F86 0.0221(7) 0.0448(9) 0.0280(8) -0.0053(7) 0.0030(6) -0.0031(7)

loop_
_atom_type_symbol
_atom_type_description
_atom_type_scat_dispersion_real
_atom_type_scat_dispersion_imag
_atom_type_scat_source
C C 0.0033 0.0016 'International Tables Vol C Tables 4.2.6.8 and 6.1.1.4'
H H 0.0000 0.0000 'International Tables Vol C Tables 4.2.6.8 and 6.1.1.4'
B B 0.0013 0.0007 'International Tables Vol C Tables 4.2.6.8 and 6.1.1.4'
F F 0.0171 0.0103 'International Tables Vol C Tables 4.2.6.8 and 6.1.1.4'
Fe Fe 0.3463 0.8444 'International Tables Vol C Tables 4.2.6.8 and 6.1.1.4'
N N 0.0061 0.0033 'International Tables Vol C Tables 4.2.6.8 and 6.1.1.4'

loop_
_geom_angle_atom_site_label_1
_geom_angle_atom_site_label_2
_geom_angle_atom_site_label_3
_geom_angle
_geom_angle_site_symmetry_1
_geom_angle_site_symmetry_3
_geom_angle_publ_flag
C25 Fe1 C22 68.92(13) . . ?
C25 Fe1 C21 41.47(12) . . ?
C22 Fe1 C21 41.66(11) . . ?
C25 Fe1 C35 107.53(13) . . ?
C22 Fe1 C35 156.54(11) . . ?
C21 Fe1 C35 120.18(11) . . ?
C25 Fe1 C24 40.66(13) . . ?
C22 Fe1 C24 68.37(14) . . ?
C21 Fe1 C24 69.48(12) . . ?
C35 Fe1 C24 124.95(14) . . ?
C25 Fe1 C32 160.43(11) . . ?
C22 Fe1 C32 107.12(13) . . ?
C21 Fe1 C32 122.84(11) . . ?
C35 Fe1 C32 68.03(12) . . ?
C24 Fe1 C32 157.40(13) . . ?
C25 Fe1 C33 157.31(13) . . ?
C22 Fe1 C33 124.01(13) . . ?
C21 Fe1 C33 160.34(12) . . ?
C35 Fe1 C33 68.25(12) . . ?
C24 Fe1 C33 122.17(13) . . ?
C32 Fe1 C33 40.67(12) . . ?
C25 Fe1 C23 68.44(14) . . ?
C22 Fe1 C23 40.72(12) . . ?
C21 Fe1 C23 69.64(12) . . ?
C35 Fe1 C23 161.43(13) . . ?
C24 Fe1 C23 40.34(14) . . ?
C32 Fe1 C23 121.86(13) . . ?
C33 Fe1 C23 108.05(13) . . ?
C25 Fe1 C34 121.80(14) . . ?
C22 Fe1 C34 160.75(12) . . ?
C21 Fe1 C34 156.73(13) . . ?
C35 Fe1 C34 40.88(12) . . ?
C24 Fe1 C34 108.33(13) . . ?
C32 Fe1 C34 68.20(13) . . ?
C33 Fe1 C34 40.40(13) . . ?
C23 Fe1 C34 124.58(12) . . ?
C25 Fe1 C31 123.34(12) . . ?
C22 Fe1 C31 120.50(12) . . ?
C21 Fe1 C31 105.06(10) . . ?
C35 Fe1 C31 40.73(11) . . ?
C24 Fe1 C31 160.78(13) . . ?
C32 Fe1 C31 40.87(11) . . ?
C33 Fe1 C31 68.97(11) . . ?
C23 Fe1 C31 156.73(13) . . ?
C34 Fe1 C31 69.03(11) . . ?
N11 B1 N1 106.8(2) . . ?
N11 B1 C21 112.2(2) . . ?
N1 B1 C21 112.9(2) . . ?
N11 B1 N41 105.0(2) . . ?
N1 B1 N41 104.18(19) . . ?
C21 B1 N41 115.0(2) . . ?
N2 B2 N12 104.1(2) . . ?
N2 B2 C31 108.3(2) . . ?
N12 B2 C31 110.8(2) . . ?
N2 B2 H2 109.3(15) . . ?
N12 B2 H2 106.4(15) . . ?
C31 B2 H2 117.1(15) . . ?
C3 N2 N1 108.1(2) . . ?
C3 N2 B2 128.8(2) . . ?
N1 N2 B2 121.4(2) . . ?
C5 N1 N2 108.0(2) . . ?
C5 N1 B1 131.4(2) . . ?
N2 N1 B1 120.3(2) . . ?
N1 C5 C4 109.4(2) . . ?
N1 C5 H5 125.3 . . ?
C4 C5 H5 125.3 . . ?
C5 C4 C3 105.1(2) . . ?
C5 C4 H4 127.4 . . ?
C3 C4 H4 127.4 . . ?
N2 C3 C4 109.4(2) . . ?
N2 C3 H3 125.3 . . ?
C4 C3 H3 125.3 . . ?
C13 N12 N11 107.7(2) . . ?
C13 N12 B2 130.7(2) . . ?
N11 N12 B2 121.2(2) . . ?
C15 N11 N12 108.4(2) . . ?
C15 N11 B1 130.1(2) . . ?
N12 N11 B1 121.0(2) . . ?
N11 C15 C14 109.0(3) . . ?
N11 C15 H15 125.5 . . ?
C14 C15 H15 125.5 . . ?
C15 C14 C13 105.5(3) . . ?
C15 C14 H14 127.3 . . ?
C13 C14 H14 127.3 . . ?
N12 C13 C14 109.4(3) . . ?
N12 C13 H13 125.3 . . ?
C14 C13 H13 125.3 . . ?
C42 N41 C46 118.9(2) . . ?
C42 N41 B1 121.7(2) . . ?
C46 N41 B1 119.4(2) . . ?
N41 C42 C43 120.6(3) . . ?
N41 C42 H42 119.7 . . ?
C43 C42 H42 119.7 . . ?
C44 C43 C42 119.9(3) . . ?
C44 C43 H43 120.1 . . ?
C42 C43 H43 120.1 . . ?
C43 C44 C45 119.8(3) . . ?
C43 C44 H44 120.1 . . ?
C45 C44 H44 120.1 . . ?
C44 C45 C46 118.2(3) . . ?
C44 C45 H45 120.9 . . ?
C46 C45 H45 120.9 . . ?
N41 C46 C45 122.6(3) . . ?
N41 C46 H46 118.7 . . ?
C45 C46 H46 118.7 . . ?
C35 C31 C32 106.2(2) . . ?
C35 C31 B2 127.8(3) . . ?
C32 C31 B2 126.0(3) . . ?
C35 C31 Fe1 69.04(15) . . ?
C32 C31 Fe1 69.04(16) . . ?
B2 C31 Fe1 125.59(18) . . ?
C33 C34 C35 107.4(3) . . ?
C33 C34 Fe1 69.68(17) . . ?
C35 C34 Fe1 69.07(16) . . ?
C33 C34 H34 126.3 . . ?
C35 C34 H34 126.3 . . ?
Fe1 C34 H34 126.5 . . ?
C34 C33 C32 108.0(3) . . ?
C34 C33 Fe1 69.92(17) . . ?
C32 C33 Fe1 69.36(16) . . ?
C34 C33 H33 126.0 . . ?
C32 C33 H33 126.0 . . ?
Fe1 C33 H33 126.3 . . ?
C33 C32 C31 109.2(3) . . ?
C33 C32 Fe1 69.97(18) . . ?
C31 C32 Fe1 70.09(16) . . ?
C33 C32 H32 125.4 . . ?
C31 C32 H32 125.4 . . ?
Fe1 C32 H32 126.1 . . ?
C31 C35 C34 109.3(3) . . ?
C31 C35 Fe1 70.23(15) . . ?
C34 C35 Fe1 70.05(16) . . ?
C31 C35 H35 125.4 . . ?
C34 C35 H35 125.4 . . ?
Fe1 C35 H35 125.9 . . ?
C25 C21 C22 105.6(2) . . ?
C25 C21 B1 127.9(3) . . ?
C22 C21 B1 125.8(2) . . ?
C25 C21 Fe1 69.07(16) . . ?
C22 C21 Fe1 69.14(15) . . ?
B1 C21 Fe1 119.22(18) . . ?
C23 C24 C25 108.7(3) . . ?
C23 C24 Fe1 70.22(18) . . ?
C25 C24 Fe1 69.27(17) . . ?
C23 C24 H24 125.7 . . ?
C25 C24 H24 125.7 . . ?
Fe1 C24 H24 126.4 . . ?
C24 C23 C22 107.9(3) . . ?
C24 C23 Fe1 69.44(18) . . ?
C22 C23 Fe1 69.02(16) . . ?
C24 C23 H23 126.1 . . ?
C22 C23 H23 126.1 . . ?
Fe1 C23 H23 127.0 . . ?
C23 C22 C21 108.9(3) . . ?
C23 C22 Fe1 70.26(17) . . ?
C21 C22 Fe1 69.20(15) . . ?
C23 C22 H22 125.6 . . ?
C21 C22 H22 125.6 . . ?
Fe1 C22 H22 126.5 . . ?
C24 C25 C21 109.0(3) . . ?
C24 C25 Fe1 70.07(19) . . ?
C21 C25 Fe1 69.46(16) . . ?
C24 C25 H25 125.5 . . ?
C21 C25 H25 125.5 . . ?
Fe1 C25 H25 126.5 . . ?
C71 B3 C81 103.65(19) . . ?
C71 B3 C51 114.1(2) . . ?
C81 B3 C51 112.7(2) . . ?
C71 B3 C61 111.6(2) . . ?
C81 B3 C61 113.7(2) . . ?
C51 B3 C61 101.53(19) . . ?
C56 C51 C52 112.3(2) . . ?
C56 C51 B3 119.3(2) . . ?
C52 C51 B3 127.8(2) . . ?
F52 C52 C53 114.9(2) . . ?
F52 C52 C51 120.6(2) . . ?
C53 C52 C51 124.5(2) . . ?
F53 C53 C54 119.3(2) . . ?
F53 C53 C52 120.7(3) . . ?
C54 C53 C52 120.0(2) . . ?
F54 C54 C53 121.4(2) . . ?
F54 C54 C55 120.1(2) . . ?
C53 C54 C55 118.5(2) . . ?
F55 C55 C56 121.3(2) . . ?
F55 C55 C54 119.4(2) . . ?
C56 C55 C54 119.3(2) . . ?
F56 C56 C55 115.5(2) . . ?
F56 C56 C51 119.2(2) . . ?
C55 C56 C51 125.2(2) . . ?
C66 C61 C62 112.8(2) . . ?
C66 C61 B3 127.5(2) . . ?
C62 C61 B3 119.7(2) . . ?
F62 C62 C63 116.0(2) . . ?
F62 C62 C61 119.1(2) . . ?
C63 C62 C61 124.9(3) . . ?
F63 C63 C64 120.2(3) . . ?
F63 C63 C62 120.6(3) . . ?
C64 C63 C62 119.3(3) . . ?
F64 C64 C65 120.6(3) . . ?
F64 C64 C63 120.6(3) . . ?
C65 C64 C63 118.8(2) . . ?
F65 C65 C64 120.0(2) . . ?
F65 C65 C66 119.9(3) . . ?
C64 C65 C66 120.0(3) . . ?
F66 C66 C65 114.5(2) . . ?
F66 C66 C61 121.3(2) . . ?
C65 C66 C61 124.2(3) . . ?
C76 C71 C72 112.9(2) . . ?
C76 C71 B3 127.2(2) . . ?
C72 C71 B3 119.9(2) . . ?
F72 C72 C73 115.8(2) . . ?
F72 C72 C71 119.7(2) . . ?
C73 C72 C71 124.5(2) . . ?
F73 C73 C74 119.5(2) . . ?
F73 C73 C72 121.1(2) . . ?
C74 C73 C72 119.4(2) . . ?
F74 C74 C75 120.8(2) . . ?
F74 C74 C73 120.5(2) . . ?
C75 C74 C73 118.7(2) . . ?
F75 C75 C74 119.3(2) . . ?
F75 C75 C76 120.9(2) . . ?
C74 C75 C76 119.9(2) . . ?
F76 C76 C75 115.0(2) . . ?
F76 C76 C71 120.5(2) . . ?
C75 C76 C71 124.5(2) . . ?
C82 C81 C86 112.9(2) . . ?
C82 C81 B3 127.6(2) . . ?
C86 C81 B3 119.5(2) . . ?
F82 C82 C83 114.8(2) . . ?
F82 C82 C81 121.2(2) . . ?
C83 C82 C81 124.0(2) . . ?
F83 C83 C84 119.4(2) . . ?
F83 C83 C82 120.4(3) . . ?
C84 C83 C82 120.3(3) . . ?
F84 C84 C85 120.7(3) . . ?
F84 C84 C83 120.9(3) . . ?
C85 C84 C83 118.4(2) . . ?
F85 C85 C84 119.7(2) . . ?
F85 C85 C86 120.8(2) . . ?
C84 C85 C86 119.5(2) . . ?
F86 C86 C85 115.9(2) . . ?
F86 C86 C81 119.3(2) . . ?
C85 C86 C81 124.8(2) . . ?

loop_
_geom_bond_atom_site_label_1
_geom_bond_atom_site_label_2
_geom_bond_distance
_geom_bond_site_symmetry_2
_geom_bond_publ_flag
Fe1 C25 2.027(3) . ?
Fe1 C22 2.031(3) . ?
Fe1 C21 2.032(3) . ?
Fe1 C35 2.036(3) . ?
Fe1 C24 2.037(3) . ?
Fe1 C32 2.038(3) . ?
Fe1 C33 2.046(3) . ?
Fe1 C23 2.047(3) . ?
Fe1 C34 2.049(3) . ?
Fe1 C31 2.052(3) . ?
B1 N11 1.553(4) . ?
B1 N1 1.562(3) . ?
B1 C21 1.567(4) . ?
B1 N41 1.603(3) . ?
B2 N2 1.557(4) . ?
B2 N12 1.571(4) . ?
B2 C31 1.597(4) . ?
B2 H2 1.10(3) . ?
N2 C3 1.332(3) . ?
N2 N1 1.360(3) . ?
N1 C5 1.339(3) . ?
C5 C4 1.372(4) . ?
C5 H5 0.9500 . ?
C4 C3 1.382(4) . ?
C4 H4 0.9500 . ?
C3 H3 0.9500 . ?
N12 C13 1.332(4) . ?
N12 N11 1.355(3) . ?
N11 C15 1.343(3) . ?
C15 C14 1.365(4) . ?
C15 H15 0.9500 . ?
C14 C13 1.379(5) . ?
C14 H14 0.9500 . ?
C13 H13 0.9500 . ?
N41 C42 1.339(3) . ?
N41 C46 1.350(3) . ?
C42 C43 1.384(4) . ?
C42 H42 0.9500 . ?
C43 C44 1.366(5) . ?
C43 H43 0.9500 . ?
C44 C45 1.369(5) . ?
C44 H44 0.9500 . ?
C45 C46 1.374(4) . ?
C45 H45 0.9500 . ?
C46 H46 0.9500 . ?
C31 C35 1.422(4) . ?
C31 C32 1.428(4) . ?
C34 C33 1.414(5) . ?
C34 C35 1.427(4) . ?
C34 H34 0.9500 . ?
C33 C32 1.419(4) . ?
C33 H33 0.9500 . ?
C32 H32 0.9500 . ?
C35 H35 0.9500 . ?
C21 C25 1.437(4) . ?
C21 C22 1.445(4) . ?
C24 C23 1.409(5) . ?
C24 C25 1.412(5) . ?
C24 H24 0.9500 . ?
C23 C22 1.419(4) . ?
C23 H23 0.9500 . ?
C22 H22 0.9500 . ?
C25 H25 0.9500 . ?
B3 C71 1.648(4) . ?
B3 C81 1.656(4) . ?
B3 C51 1.658(4) . ?
B3 C61 1.664(4) . ?
C51 C56 1.385(4) . ?
C51 C52 1.394(4) . ?
C52 F52 1.357(3) . ?
C52 C53 1.377(4) . ?
C53 F53 1.349(3) . ?
C53 C54 1.366(4) . ?
C54 F54 1.344(3) . ?
C54 C55 1.377(4) . ?
C55 F55 1.344(3) . ?
C55 C56 1.377(4) . ?
C56 F56 1.356(3) . ?
C61 C66 1.386(4) . ?
C61 C62 1.392(4) . ?
C62 F62 1.357(3) . ?
C62 C63 1.379(4) . ?
C63 F63 1.343(3) . ?
C63 C64 1.374(4) . ?
C64 F64 1.342(3) . ?
C64 C65 1.369(4) . ?
C65 F65 1.344(3) . ?
C65 C66 1.384(4) . ?
C66 F66 1.356(3) . ?
C71 C76 1.387(4) . ?
C71 C72 1.392(3) . ?
C72 F72 1.351(3) . ?
C72 C73 1.378(4) . ?
C73 F73 1.345(3) . ?
C73 C74 1.377(4) . ?
C74 F74 1.340(3) . ?
C74 C75 1.372(4) . ?
C75 F75 1.345(3) . ?
C75 C76 1.373(4) . ?
C76 F76 1.354(3) . ?
C81 C82 1.388(4) . ?
C81 C86 1.391(4) . ?
C82 F82 1.352(3) . ?
C82 C83 1.376(4) . ?
C83 F83 1.344(3) . ?
C83 C84 1.374(4) . ?
C84 F84 1.341(3) . ?
C84 C85 1.374(4) . ?
C85 F85 1.350(3) . ?
C85 C86 1.376(4) . ?
C86 F86 1.354(3) . ?

loop_
_geom_torsion_atom_site_label_1
_geom_torsion_atom_site_label_2
_geom_torsion_atom_site_label_3
_geom_torsion_atom_site_label_4
_geom_torsion
_geom_torsion_site_symmetry_1
_geom_torsion_site_symmetry_2
_geom_torsion_site_symmetry_3
_geom_torsion_site_symmetry_4
_geom_torsion_publ_flag
N12 B2 N2 C3 153.7(2) . . . . ?
C31 B2 N2 C3 -88.4(3) . . . . ?
N12 B2 N2 N1 -43.0(3) . . . . ?
C31 B2 N2 N1 75.0(3) . . . . ?
C3 N2 N1 C5 0.2(3) . . . . ?
B2 N2 N1 C5 -166.2(2) . . . . ?
C3 N2 N1 B1 174.6(2) . . . . ?
B2 N2 N1 B1 8.2(3) . . . . ?
N11 B1 N1 C5 -154.8(2) . . . . ?
C21 B1 N1 C5 81.4(3) . . . . ?
N41 B1 N1 C5 -44.0(3) . . . . ?
N11 B1 N1 N2 32.3(3) . . . . ?
C21 B1 N1 N2 -91.5(3) . . . . ?
N41 B1 N1 N2 143.1(2) . . . . ?
N2 N1 C5 C4 -0.2(3) . . . . ?
B1 N1 C5 C4 -173.7(2) . . . . ?
N1 C5 C4 C3 0.1(3) . . . . ?
N1 N2 C3 C4 -0.2(3) . . . . ?
B2 N2 C3 C4 164.9(2) . . . . ?
C5 C4 C3 N2 0.0(3) . . . . ?
N2 B2 N12 C13 -149.6(3) . . . . ?
C31 B2 N12 C13 94.2(3) . . . . ?
N2 B2 N12 N11 38.4(3) . . . . ?
C31 B2 N12 N11 -77.7(3) . . . . ?
C13 N12 N11 C15 -0.5(3) . . . . ?
B2 N12 N11 C15 173.2(2) . . . . ?
C13 N12 N11 B1 -173.1(2) . . . . ?
B2 N12 N11 B1 0.5(3) . . . . ?
N1 B1 N11 C15 152.3(2) . . . . ?
C21 B1 N11 C15 -83.5(3) . . . . ?
N41 B1 N11 C15 42.1(3) . . . . ?
N1 B1 N11 N12 -36.8(3) . . . . ?
C21 B1 N11 N12 87.4(3) . . . . ?
N41 B1 N11 N12 -147.0(2) . . . . ?
N12 N11 C15 C14 0.2(3) . . . . ?
B1 N11 C15 C14 172.0(3) . . . . ?
N11 C15 C14 C13 0.1(3) . . . . ?
N11 N12 C13 C14 0.5(3) . . . . ?
B2 N12 C13 C14 -172.3(3) . . . . ?
C15 C14 C13 N12 -0.4(4) . . . . ?
N11 B1 N41 C42 -127.8(3) . . . . ?
N1 B1 N41 C42 120.1(3) . . . . ?
C21 B1 N41 C42 -4.0(4) . . . . ?
N11 B1 N41 C46 53.8(3) . . . . ?
N1 B1 N41 C46 -58.3(3) . . . . ?
C21 B1 N41 C46 177.6(2) . . . . ?
C46 N41 C42 C43 -0.8(4) . . . . ?
B1 N41 C42 C43 -179.3(3) . . . . ?
N41 C42 C43 C44 1.5(5) . . . . ?
C42 C43 C44 C45 -0.6(5) . . . . ?
C43 C44 C45 C46 -0.8(5) . . . . ?
C42 N41 C46 C45 -0.7(4) . . . . ?
B1 N41 C46 C45 177.7(2) . . . . ?
C44 C45 C46 N41 1.6(4) . . . . ?
N2 B2 C31 C35 29.0(4) . . . . ?
N12 B2 C31 C35 142.6(3) . . . . ?
N2 B2 C31 C32 -149.6(3) . . . . ?
N12 B2 C31 C32 -36.0(4) . . . . ?
N2 B2 C31 Fe1 -60.9(3) . . . . ?
N12 B2 C31 Fe1 52.6(3) . . . . ?
C35 C34 C33 C32 -0.2(3) . . . . ?
Fe1 C34 C33 C32 -59.1(2) . . . . ?
C35 C34 C33 Fe1 59.0(2) . . . . ?
C34 C33 C32 C31 0.2(3) . . . . ?
Fe1 C33 C32 C31 -59.31(19) . . . . ?
C34 C33 C32 Fe1 59.5(2) . . . . ?
C35 C31 C32 C33 -0.1(3) . . . . ?
B2 C31 C32 C33 178.7(3) . . . . ?
Fe1 C31 C32 C33 59.2(2) . . . . ?
C35 C31 C32 Fe1 -59.34(18) . . . . ?
B2 C31 C32 Fe1 119.5(3) . . . . ?
C32 C31 C35 C34 0.0(3) . . . . ?
B2 C31 C35 C34 -178.8(3) . . . . ?
Fe1 C31 C35 C34 -59.3(2) . . . . ?
C32 C31 C35 Fe1 59.34(18) . . . . ?
B2 C31 C35 Fe1 -119.4(3) . . . . ?
C33 C34 C35 C31 0.1(3) . . . . ?
Fe1 C34 C35 C31 59.46(19) . . . . ?
C33 C34 C35 Fe1 -59.4(2) . . . . ?
N11 B1 C21 C25 -148.3(3) . . . . ?
N1 B1 C21 C25 -27.5(4) . . . . ?
N41 B1 C21 C25 91.8(3) . . . . ?
N11 B1 C21 C22 21.2(4) . . . . ?
N1 B1 C21 C22 142.0(3) . . . . ?
N41 B1 C21 C22 -98.7(3) . . . . ?
N11 B1 C21 Fe1 -63.1(3) . . . . ?
N1 B1 C21 Fe1 57.7(3) . . . . ?
N41 B1 C21 Fe1 177.00(17) . . . . ?
C25 C24 C23 C22 -0.3(4) . . . . ?
Fe1 C24 C23 C22 58.5(2) . . . . ?
C25 C24 C23 Fe1 -58.8(2) . . . . ?
C24 C23 C22 C21 -0.1(3) . . . . ?
Fe1 C23 C22 C21 58.59(19) . . . . ?
C24 C23 C22 Fe1 -58.7(2) . . . . ?
C25 C21 C22 C23 0.5(3) . . . . ?
B1 C21 C22 C23 -170.9(3) . . . . ?
Fe1 C21 C22 C23 -59.2(2) . . . . ?
C25 C21 C22 Fe1 59.75(19) . . . . ?
B1 C21 C22 Fe1 -111.7(3) . . . . ?
C23 C24 C25 C21 0.6(4) . . . . ?
Fe1 C24 C25 C21 -58.7(2) . . . . ?
C23 C24 C25 Fe1 59.4(2) . . . . ?
C22 C21 C25 C24 -0.7(3) . . . . ?
B1 C21 C25 C24 170.5(3) . . . . ?
Fe1 C21 C25 C24 59.1(2) . . . . ?
C22 C21 C25 Fe1 -59.80(18) . . . . ?
B1 C21 C25 Fe1 111.4(3) . . . . ?
C71 B3 C51 C56 -53.3(3) . . . . ?
C81 B3 C51 C56 -171.1(2) . . . . ?
C61 B3 C51 C56 66.9(3) . . . . ?
C71 B3 C51 C52 136.0(3) . . . . ?
C81 B3 C51 C52 18.1(3) . . . . ?
C61 B3 C51 C52 -103.8(3) . . . . ?
C56 C51 C52 F52 -179.4(2) . . . . ?
B3 C51 C52 F52 -8.2(4) . . . . ?
C56 C51 C52 C53 0.6(4) . . . . ?
B3 C51 C52 C53 171.8(2) . . . . ?
F52 C52 C53 F53 -0.2(4) . . . . ?
C51 C52 C53 F53 179.8(2) . . . . ?
F52 C52 C53 C54 178.9(2) . . . . ?
C51 C52 C53 C54 -1.1(4) . . . . ?
F53 C53 C54 F54 -0.2(4) . . . . ?
C52 C53 C54 F54 -179.3(2) . . . . ?
F53 C53 C54 C55 -179.7(2) . . . . ?
C52 C53 C54 C55 1.2(4) . . . . ?
F54 C54 C55 F55 -0.7(4) . . . . ?
C53 C54 C55 F55 178.8(2) . . . . ?
F54 C54 C55 C56 179.7(2) . . . . ?
C53 C54 C55 C56 -0.7(4) . . . . ?
F55 C55 C56 F56 1.8(4) . . . . ?
C54 C55 C56 F56 -178.6(2) . . . . ?
F55 C55 C56 C51 -179.4(2) . . . . ?
C54 C55 C56 C51 0.2(4) . . . . ?
C52 C51 C56 F56 178.6(2) . . . . ?
B3 C51 C56 F56 6.5(3) . . . . ?
C52 C51 C56 C55 -0.1(4) . . . . ?
B3 C51 C56 C55 -172.2(2) . . . . ?
C71 B3 C61 C66 17.8(4) . . . . ?
C81 B3 C61 C66 134.6(3) . . . . ?
C51 B3 C61 C66 -104.1(3) . . . . ?
C71 B3 C61 C62 -166.4(2) . . . . ?
C81 B3 C61 C62 -49.6(3) . . . . ?
C51 B3 C61 C62 71.7(3) . . . . ?
C66 C61 C62 F62 176.7(2) . . . . ?
B3 C61 C62 F62 0.4(3) . . . . ?
C66 C61 C62 C63 -4.7(4) . . . . ?
B3 C61 C62 C63 178.9(2) . . . . ?
F62 C62 C63 F63 2.5(4) . . . . ?
C61 C62 C63 F63 -176.1(2) . . . . ?
F62 C62 C63 C64 -178.7(2) . . . . ?
C61 C62 C63 C64 2.7(4) . . . . ?
F63 C63 C64 F64 -0.2(4) . . . . ?
C62 C63 C64 F64 -179.1(2) . . . . ?
F63 C63 C64 C65 179.7(3) . . . . ?
C62 C63 C64 C65 0.8(4) . . . . ?
F64 C64 C65 F65 -2.1(4) . . . . ?
C63 C64 C65 F65 178.0(3) . . . . ?
F64 C64 C65 C66 178.0(3) . . . . ?
C63 C64 C65 C66 -1.9(4) . . . . ?
F65 C65 C66 F66 -0.8(4) . . . . ?
C64 C65 C66 F66 179.0(2) . . . . ?
F65 C65 C66 C61 179.6(2) . . . . ?
C64 C65 C66 C61 -0.5(4) . . . . ?
C62 C61 C66 F66 -175.9(2) . . . . ?
B3 C61 C66 F66 0.0(4) . . . . ?
C62 C61 C66 C65 3.6(4) . . . . ?
B3 C61 C66 C65 179.6(3) . . . . ?
C81 B3 C71 C76 104.8(3) . . . . ?
C51 B3 C71 C76 -18.1(4) . . . . ?
C61 B3 C71 C76 -132.5(3) . . . . ?
C81 B3 C71 C72 -72.5(3) . . . . ?
C51 B3 C71 C72 164.5(2) . . . . ?
C61 B3 C71 C72 50.2(3) . . . . ?
C76 C71 C72 F72 -177.4(2) . . . . ?
B3 C71 C72 F72 0.3(4) . . . . ?
C76 C71 C72 C73 5.0(4) . . . . ?
B3 C71 C72 C73 -177.3(2) . . . . ?
F72 C72 C73 F73 -2.3(4) . . . . ?
C71 C72 C73 F73 175.5(2) . . . . ?
F72 C72 C73 C74 178.5(2) . . . . ?
C71 C72 C73 C74 -3.8(4) . . . . ?
F73 C73 C74 F74 2.7(4) . . . . ?
C72 C73 C74 F74 -178.1(2) . . . . ?
F73 C73 C74 C75 -179.1(2) . . . . ?
C72 C73 C74 C75 0.2(4) . . . . ?
F74 C74 C75 F75 1.1(4) . . . . ?
C73 C74 C75 F75 -177.2(2) . . . . ?
F74 C74 C75 C76 179.9(2) . . . . ?
C73 C74 C75 C76 1.7(4) . . . . ?
F75 C75 C76 F76 -1.4(4) . . . . ?
C74 C75 C76 F76 179.8(2) . . . . ?
F75 C75 C76 C71 178.7(2) . . . . ?
C74 C75 C76 C71 -0.1(4) . . . . ?
C72 C71 C76 F76 177.0(2) . . . . ?
B3 C71 C76 F76 -0.5(4) . . . . ?
C72 C71 C76 C75 -3.0(4) . . . . ?
B3 C71 C76 C75 179.5(2) . . . . ?
C71 B3 C81 C82 106.3(3) . . . . ?
C51 B3 C81 C82 -129.9(3) . . . . ?
C61 B3 C81 C82 -15.0(4) . . . . ?
C71 B3 C81 C86 -71.3(3) . . . . ?
C51 B3 C81 C86 52.5(3) . . . . ?
C61 B3 C81 C86 167.4(2) . . . . ?
C86 C81 C82 F82 175.7(2) . . . . ?
B3 C81 C82 F82 -2.0(4) . . . . ?
C86 C81 C82 C83 -3.9(4) . . . . ?
B3 C81 C82 C83 178.4(3) . . . . ?
F82 C82 C83 F83 0.9(4) . . . . ?
C81 C82 C83 F83 -179.5(3) . . . . ?
F82 C82 C83 C84 -178.5(2) . . . . ?
C81 C82 C83 C84 1.1(4) . . . . ?
F83 C83 C84 F84 0.0(4) . . . . ?
C82 C83 C84 F84 179.4(3) . . . . ?
F83 C83 C84 C85 -178.0(3) . . . . ?
C82 C83 C84 C85 1.4(4) . . . . ?
F84 C84 C85 F85 0.4(4) . . . . ?
C83 C84 C85 F85 178.4(2) . . . . ?
F84 C84 C85 C86 -178.9(2) . . . . ?
C83 C84 C85 C86 -0.9(4) . . . . ?
F85 C85 C86 F86 0.1(4) . . . . ?
C84 C85 C86 F86 179.4(2) . . . . ?
F85 C85 C86 C81 178.4(2) . . . . ?
C84 C85 C86 C81 -2.3(4) . . . . ?
C82 C81 C86 F86 -177.2(2) . . . . ?
B3 C81 C86 F86 0.7(4) . . . . ?
C82 C81 C86 C85 4.5(4) . . . . ?
B3 C81 C86 C85 -177.6(2) . . . . ?
